data_7201851
loop_
_publ_author_name
'Kuan, Fong Sheen'
'Yei Ho, Soo'
'Tadbuppa, Primjira P.'
'Tiekink, Edward R. T.'

_publ_section_title
;
 Electronic and steric control over Au&#x22EF;Au, C--H&#x22EF;O and
 C--H&#x22EF;\p interactions in the crystal structures of mononuclear
 triarylphosphinegold(i) carbonimidothioates: R3PAu[SC(OMe)=NR&#x2032;]
 for R&#x2009;=&#x2009;Ph, o-tol, m-tol or p-tol, and
 R&#x2032;&#x2009;=&#x2009;Ph, o-tol, m-tol, p-tol or C6H4NO2-4
;
_journal_issue 5
_journal_name_full CrystEngComm
_journal_page_first 548
_journal_paper_doi 10.1039/b717198f
_journal_volume 10
_journal_year 2008
_chemical_formula_moiety 'C29 H29 Au N O P S'
_chemical_formula_sum 'C29 H29 Au N O P S'
_chemical_formula_weight 667.53
_chemical_name_systematic
;
?
;
_space_group_IT_number 61
_symmetry_cell_setting orthorhombic
_symmetry_space_group_name_Hall '-P 2ac 2ab'
_symmetry_space_group_name_H-M 'P b c a'
_atom_sites_solution_hydrogens geom
_atom_sites_solution_primary direct
_atom_sites_solution_secondary difmap
_audit_creation_method SHELXL-97
_cell_angle_alpha 90
_cell_angle_beta 90
_cell_angle_gamma 90
_cell_formula_units_Z 8
_cell_length_a 19.0501(10)
_cell_length_b 14.5809(8)
_cell_length_c 19.5329(10)
_cell_measurement_reflns_used 6380
_cell_measurement_temperature 223(2)
_cell_measurement_theta_max 24.9
_cell_measurement_theta_min 2.4
_cell_volume 5425.6(5)
_computing_cell_refinement 'SAINT (Bruker, 2000)'
_computing_data_collection 'SMART (Bruker, 2000)'
_computing_data_reduction 'SHELXTL (Bruker, 2000)'
_computing_molecular_graphics 'ORTEPII (Johnson, 1976)'
_computing_publication_material 'SHELXL-97 (Sheldrick, 1997)'
_computing_structure_refinement 'SHELXL-97 (Sheldrick, 1997)'
_computing_structure_solution 'PATTY in DIRDIF92 (Beurskens et al., 1992)'
_diffrn_ambient_temperature 223(2)
_diffrn_measured_fraction_theta_full 0.997
_diffrn_measured_fraction_theta_max 0.997
_diffrn_measurement_device_type 'Bruker AXS SMART CCD'
_diffrn_measurement_method '\w scans'
_diffrn_radiation_monochromator graphite
_diffrn_radiation_source 'fine-focus sealed tube'
_diffrn_radiation_type MoK\a
_diffrn_radiation_wavelength 0.71069
_diffrn_reflns_av_R_equivalents 0.059
_diffrn_reflns_av_sigmaI/netI 0.045
_diffrn_reflns_limit_h_max 26
_diffrn_reflns_limit_h_min -25
_diffrn_reflns_limit_k_max 20
_diffrn_reflns_limit_k_min -18
_diffrn_reflns_limit_l_max 22
_diffrn_reflns_limit_l_min -27
_diffrn_reflns_number 43977
_diffrn_reflns_theta_full 30.1
_diffrn_reflns_theta_max 30.1
_diffrn_reflns_theta_min 2.0
_diffrn_standards_decay_% 0
_diffrn_standards_number 0
_exptl_absorpt_coefficient_mu 5.580
_exptl_absorpt_correction_T_max 1
_exptl_absorpt_correction_T_min 0.586
_exptl_absorpt_correction_type multi-scan
_exptl_absorpt_process_details '(SADABS, Bruker, 2000 & Blessing, 1995)'
_exptl_crystal_colour colourless
_exptl_crystal_density_diffrn 1.634
_exptl_crystal_density_method 'not measured'
_exptl_crystal_description block
_exptl_crystal_F_000 2624
_exptl_crystal_size_max 0.19
_exptl_crystal_size_mid 0.15
_exptl_crystal_size_min 0.07
_refine_diff_density_max 1.14
_refine_diff_density_min -0.46
_refine_diff_density_rms 0.116
_refine_ls_extinction_method none
_refine_ls_goodness_of_fit_ref 1.00
_refine_ls_hydrogen_treatment constr
_refine_ls_matrix_type full
_refine_ls_number_parameters 310
_refine_ls_number_reflns 7940
_refine_ls_number_restraints 0
_refine_ls_restrained_S_all 1.00
_refine_ls_R_factor_all 0.063
_refine_ls_R_factor_gt 0.034
_refine_ls_shift/su_max <0.001
_refine_ls_shift/su_mean 0.000
_refine_ls_structure_factor_coef Fsqd
_refine_ls_weighting_details 'calc w=1/[\s^2^(Fo^2^)+(0.0365P)^2^] where P=(Fo^2^+2Fc^2^)/3'
_refine_ls_weighting_scheme calc
_refine_ls_wR_factor_gt 0.072
_refine_ls_wR_factor_ref 0.083
_reflns_number_gt 5380
_reflns_number_total 7940
_reflns_threshold_expression I>2\s(I)
_cod_data_source_file b717198f.txt
_cod_data_source_block (p-tol)3PAu(SC(OMe)=NC6H5)
_cod_original_sg_symbol_Hall '-P 2ac 2ab '
_cod_database_code 7201851

loop_
_symmetry_equiv_pos_as_xyz
'x, y, z'
'x+1/2, -y+1/2, -z'
'-x, y+1/2, -z+1/2'
'-x+1/2, -y, z+1/2'
'-x, -y, -z'
'-x-1/2, y-1/2, z'
'x, -y-1/2, z-1/2'
'x-1/2, y, -z-1/2'

loop_
_atom_site_label
_atom_site_type_symbol
_atom_site_fract_x
_atom_site_fract_y
_atom_site_fract_z
_atom_site_U_iso_or_equiv
_atom_site_adp_type
_atom_site_occupancy
_atom_site_symmetry_multiplicity
_atom_site_calc_flag
_atom_site_refinement_flags
_atom_site_disorder_assembly
_atom_site_disorder_group
Au Au -0.058544(7) -0.072585(10) -0.164906(7) 0.03575(5) Uani 1 1 d . . .
S1 S -0.13886(5) -0.11644(7) -0.08303(5) 0.0421(2) Uani 1 1 d . . .
P1 P 0.00500(5) -0.01943(7) -0.25443(5) 0.0360(2) Uani 1 1 d . . .
O1 O -0.16322(16) -0.2716(2) -0.02956(15) 0.0578(8) Uani 1 1 d . . .
N1 N -0.04609(19) -0.2536(2) -0.04454(18) 0.0510(9) Uani 1 1 d . . .
C1 C -0.1075(2) -0.2214(3) -0.05048(19) 0.0452(9) Uani 1 1 d . . .
C2 C 0.0139(2) -0.2022(3) -0.0608(2) 0.0448(9) Uani 1 1 d . . .
C3 C 0.0516(2) -0.2218(3) -0.1190(2) 0.0421(9) Uani 1 1 d . . .
H3 H 0.0348 -0.2662 -0.1498 0.051 Uiso 1 1 calc R . .
C4 C 0.1139(2) -0.1771(3) -0.1327(2) 0.0506(10) Uani 1 1 d . . .
H4 H 0.1389 -0.1914 -0.1728 0.061 Uiso 1 1 calc R . .
C5 C 0.1396(2) -0.1125(3) -0.0889(3) 0.0609(12) Uani 1 1 d . . .
H5 H 0.1827 -0.0835 -0.0979 0.073 Uiso 1 1 calc R . .
C6 C 0.1020(3) -0.0907(3) -0.0317(3) 0.0676(15) Uani 1 1 d . . .
H6 H 0.1184 -0.0448 -0.0019 0.081 Uiso 1 1 calc R . .
C7 C 0.0399(3) -0.1356(4) -0.0173(2) 0.0609(13) Uani 1 1 d . . .
H7 H 0.0150 -0.1206 0.0227 0.073 Uiso 1 1 calc R . .
C8 C -0.1478(3) -0.3615(3) -0.0026(3) 0.0792(17) Uani 1 1 d . . .
H8A H -0.1912 -0.3916 0.0105 0.119 Uiso 1 1 calc R . .
H8B H -0.1177 -0.3557 0.0373 0.119 Uiso 1 1 calc R . .
H8C H -0.1241 -0.3977 -0.0373 0.119 Uiso 1 1 calc R . .
C9 C -0.05236(19) 0.0191(3) -0.32286(18) 0.0371(8) Uani 1 1 d . . .
C10 C -0.0302(2) 0.0249(3) -0.39052(19) 0.0434(9) Uani 1 1 d . . .
H10 H 0.0152 0.0053 -0.4025 0.052 Uiso 1 1 calc R . .
C11 C -0.0744(2) 0.0593(3) -0.4401(2) 0.0499(11) Uani 1 1 d . . .
H11 H -0.0583 0.0638 -0.4855 0.060 Uiso 1 1 calc R . .
C12 C -0.1419(3) 0.0873(3) -0.4245(2) 0.0530(11) Uani 1 1 d . . .
C13 C -0.1638(2) 0.0809(3) -0.3580(2) 0.0504(11) Uani 1 1 d . . .
H13 H -0.2096 0.0996 -0.3467 0.061 Uiso 1 1 calc R . .
C14 C -0.1205(2) 0.0476(3) -0.3072(2) 0.0443(9) Uani 1 1 d . . .
H14 H -0.1368 0.0440 -0.2619 0.053 Uiso 1 1 calc R . .
C15 C 0.06210(19) -0.1048(3) -0.29308(19) 0.0373(8) Uani 1 1 d . . .
C16 C 0.1331(2) -0.0899(3) -0.3057(2) 0.0431(9) Uani 1 1 d . . .
H16 H 0.1530 -0.0322 -0.2967 0.052 Uiso 1 1 calc R . .
C17 C 0.1745(2) -0.1598(3) -0.33147(19) 0.0458(9) Uani 1 1 d . . .
H17 H 0.2222 -0.1485 -0.3404 0.055 Uiso 1 1 calc R . .
C18 C 0.1471(2) -0.2458(3) -0.34437(19) 0.0457(10) Uani 1 1 d . . .
C19 C 0.0761(2) -0.2620(3) -0.3321(2) 0.0510(11) Uani 1 1 d . . .
H19 H 0.0565 -0.3201 -0.3402 0.061 Uiso 1 1 calc R . .
C20 C 0.0344(2) -0.1902(3) -0.3073(2) 0.0482(10) Uani 1 1 d . . .
H20 H -0.0138 -0.2005 -0.3002 0.058 Uiso 1 1 calc R . .
C21 C 0.06100(18) 0.0765(2) -0.23333(19) 0.0358(8) Uani 1 1 d . . .
C22 C 0.0883(2) 0.1358(3) -0.28230(19) 0.0393(8) Uani 1 1 d . . .
H22 H 0.0762 0.1277 -0.3286 0.047 Uiso 1 1 calc R . .
C23 C 0.13273(19) 0.2063(3) -0.2640(2) 0.0416(9) Uani 1 1 d . . .
H23 H 0.1507 0.2452 -0.2981 0.050 Uiso 1 1 calc R . .
C24 C 0.15144(19) 0.2208(3) -0.1965(2) 0.0438(9) Uani 1 1 d . . .
C25 C 0.1248(2) 0.1604(3) -0.1474(2) 0.0458(10) Uani 1 1 d . . .
H25 H 0.1375 0.1677 -0.1012 0.055 Uiso 1 1 calc R . .
C26 C 0.0802(2) 0.0903(3) -0.16579(19) 0.0404(9) Uani 1 1 d . . .
H26 H 0.0625 0.0510 -0.1318 0.048 Uiso 1 1 calc R . .
C27 C -0.1887(3) 0.1282(4) -0.4792(3) 0.0815(17) Uani 1 1 d . . .
H27A H -0.1714 0.1105 -0.5241 0.122 Uiso 1 1 calc R . .
H27B H -0.1883 0.1945 -0.4754 0.122 Uiso 1 1 calc R . .
H27C H -0.2362 0.1057 -0.4734 0.122 Uiso 1 1 calc R . .
C28 C 0.1929(2) -0.3226(3) -0.3708(3) 0.0642(13) Uani 1 1 d . . .
H28A H 0.2175 -0.3023 -0.4116 0.096 Uiso 1 1 calc R . .
H28B H 0.1639 -0.3752 -0.3819 0.096 Uiso 1 1 calc R . .
H28C H 0.2267 -0.3396 -0.3359 0.096 Uiso 1 1 calc R . .
C29 C 0.1987(3) 0.2997(3) -0.1770(2) 0.0633(13) Uani 1 1 d . . .
H29A H 0.2316 0.3114 -0.2138 0.095 Uiso 1 1 calc R . .
H29B H 0.2242 0.2843 -0.1356 0.095 Uiso 1 1 calc R . .
H29C H 0.1704 0.3540 -0.1690 0.095 Uiso 1 1 calc R . .

loop_
_atom_site_aniso_label
_atom_site_aniso_U_11
_atom_site_aniso_U_22
_atom_site_aniso_U_33
_atom_site_aniso_U_23
_atom_site_aniso_U_13
_atom_site_aniso_U_12
Au 0.03243(8) 0.04076(9) 0.03405(8) 0.00213(6) 0.00241(6) 0.00011(6)
S1 0.0381(5) 0.0454(6) 0.0427(5) 0.0008(4) 0.0096(4) 0.0020(4)
P1 0.0302(5) 0.0429(6) 0.0348(5) 0.0032(4) 0.0003(4) 0.0003(4)
O1 0.0562(19) 0.0540(19) 0.0631(19) 0.0110(14) 0.0194(16) -0.0055(15)
N1 0.052(2) 0.055(2) 0.046(2) 0.0128(16) 0.0111(17) 0.0074(17)
C1 0.052(3) 0.051(2) 0.032(2) 0.0015(17) 0.0097(18) 0.000(2)
C2 0.045(2) 0.048(2) 0.042(2) 0.0060(18) -0.0043(19) 0.0085(19)
C3 0.038(2) 0.045(2) 0.044(2) 0.0006(17) -0.0038(18) 0.0047(17)
C4 0.040(2) 0.057(3) 0.055(3) 0.007(2) 0.001(2) 0.007(2)
C5 0.041(2) 0.056(3) 0.086(4) 0.009(3) -0.014(3) 0.004(2)
C6 0.062(3) 0.062(3) 0.079(4) -0.020(3) -0.028(3) 0.009(3)
C7 0.066(3) 0.068(3) 0.048(3) -0.010(2) 0.002(2) 0.018(3)
C8 0.090(4) 0.056(3) 0.092(4) 0.028(3) 0.040(3) 0.006(3)
C9 0.033(2) 0.040(2) 0.039(2) 0.0018(15) -0.0053(16) -0.0003(15)
C10 0.045(2) 0.051(2) 0.035(2) -0.0024(17) -0.0022(18) 0.0019(19)
C11 0.064(3) 0.053(3) 0.033(2) -0.0032(17) -0.006(2) 0.002(2)
C12 0.066(3) 0.048(3) 0.045(2) -0.0029(18) -0.021(2) 0.004(2)
C13 0.038(2) 0.054(3) 0.058(3) -0.001(2) -0.008(2) 0.0078(19)
C14 0.036(2) 0.051(2) 0.046(2) 0.0034(18) 0.0029(18) 0.0034(18)
C15 0.032(2) 0.045(2) 0.035(2) 0.0035(16) 0.0009(16) 0.0042(16)
C16 0.035(2) 0.049(2) 0.045(2) -0.0034(17) 0.0024(18) -0.0044(17)
C17 0.0308(19) 0.061(3) 0.046(2) 0.0040(19) 0.0047(18) 0.0032(18)
C18 0.043(2) 0.055(3) 0.039(2) -0.0040(17) 0.0052(18) 0.0055(19)
C19 0.048(2) 0.045(2) 0.060(3) -0.006(2) 0.008(2) 0.0023(19)
C20 0.032(2) 0.057(3) 0.055(3) -0.006(2) 0.0085(19) -0.0066(19)
C21 0.0306(18) 0.040(2) 0.0364(19) 0.0032(15) -0.0005(15) 0.0025(16)
C22 0.036(2) 0.051(2) 0.0310(19) 0.0045(16) -0.0016(16) 0.0022(18)
C23 0.035(2) 0.046(2) 0.044(2) 0.0087(17) 0.0037(17) 0.0005(17)
C24 0.0274(19) 0.048(2) 0.056(3) -0.0018(19) -0.0011(18) 0.0011(17)
C25 0.035(2) 0.057(3) 0.045(2) -0.0035(18) -0.0044(18) -0.0008(19)
C26 0.037(2) 0.048(2) 0.036(2) 0.0082(16) 0.0012(17) -0.0015(16)
C27 0.089(4) 0.092(4) 0.063(3) 0.006(3) -0.033(3) 0.025(3)
C28 0.055(3) 0.067(3) 0.071(3) -0.011(2) 0.004(3) 0.014(2)
C29 0.052(3) 0.069(3) 0.069(3) -0.007(2) -0.004(2) -0.018(2)

loop_
_atom_type_symbol
_atom_type_description
_atom_type_scat_dispersion_real
_atom_type_scat_dispersion_imag
_atom_type_scat_source
C C 0.0033 0.0016 'International Tables Vol C Tables 4.2.6.8 and 6.1.1.4'
H H 0.0000 0.0000 'International Tables Vol C Tables 4.2.6.8 and 6.1.1.4'
Au Au -2.0133 8.8022 'International Tables Vol C Tables 4.2.6.8 and 6.1.1.4'
N N 0.0061 0.0033 'International Tables Vol C Tables 4.2.6.8 and 6.1.1.4'
O O 0.0106 0.0060 'International Tables Vol C Tables 4.2.6.8 and 6.1.1.4'
P P 0.1023 0.0942 'International Tables Vol C Tables 4.2.6.8 and 6.1.1.4'
S S 0.1246 0.1234 'International Tables Vol C Tables 4.2.6.8 and 6.1.1.4'

loop_
_geom_angle_atom_site_label_1
_geom_angle_atom_site_label_2
_geom_angle_atom_site_label_3
_geom_angle
_geom_angle_site_symmetry_1
_geom_angle_site_symmetry_3
_geom_angle_publ_flag
P1 Au S1 170.56(4) . . ?
C1 S1 Au 105.45(14) . . ?
C21 P1 C9 106.50(17) . . ?
C21 P1 C15 105.75(17) . . ?
C9 P1 C15 105.45(17) . . ?
C21 P1 Au 113.87(13) . . ?
C9 P1 Au 110.66(12) . . ?
C15 P1 Au 113.97(13) . . ?
C1 O1 C8 116.2(4) . . ?
C1 N1 C2 122.3(4) . . ?
N1 C1 O1 119.9(4) . . ?
N1 C1 S1 131.9(3) . . ?
O1 C1 S1 108.2(3) . . ?
C3 C2 C7 117.8(4) . . ?
C3 C2 N1 120.1(4) . . ?
C7 C2 N1 121.9(4) . . ?
C4 C3 C2 120.8(4) . . ?
C4 C3 H3 119.6 . . ?
C2 C3 H3 119.6 . . ?
C3 C4 C5 120.9(4) . . ?
C3 C4 H4 119.5 . . ?
C5 C4 H4 119.5 . . ?
C6 C5 C4 119.0(5) . . ?
C6 C5 H5 120.5 . . ?
C4 C5 H5 120.5 . . ?
C5 C6 C7 120.4(5) . . ?
C5 C6 H6 119.8 . . ?
C7 C6 H6 119.8 . . ?
C2 C7 C6 121.0(4) . . ?
C2 C7 H7 119.5 . . ?
C6 C7 H7 119.5 . . ?
O1 C8 H8A 109.5 . . ?
O1 C8 H8B 109.5 . . ?
H8A C8 H8B 109.5 . . ?
O1 C8 H8C 109.5 . . ?
H8A C8 H8C 109.5 . . ?
H8B C8 H8C 109.5 . . ?
C10 C9 C14 118.2(3) . . ?
C10 C9 P1 122.4(3) . . ?
C14 C9 P1 119.4(3) . . ?
C9 C10 C11 120.3(4) . . ?
C9 C10 H10 119.8 . . ?
C11 C10 H10 119.8 . . ?
C12 C11 C10 121.4(4) . . ?
C12 C11 H11 119.3 . . ?
C10 C11 H11 119.3 . . ?
C11 C12 C13 118.2(4) . . ?
C11 C12 C27 120.5(4) . . ?
C13 C12 C27 121.2(5) . . ?
C12 C13 C14 121.7(4) . . ?
C12 C13 H13 119.2 . . ?
C14 C13 H13 119.2 . . ?
C13 C14 C9 120.3(4) . . ?
C13 C14 H14 119.9 . . ?
C9 C14 H14 119.9 . . ?
C20 C15 C16 118.5(4) . . ?
C20 C15 P1 118.2(3) . . ?
C16 C15 P1 123.2(3) . . ?
C17 C16 C15 120.2(4) . . ?
C17 C16 H16 119.9 . . ?
C15 C16 H16 119.9 . . ?
C16 C17 C18 121.3(4) . . ?
C16 C17 H17 119.3 . . ?
C18 C17 H17 119.3 . . ?
C17 C18 C19 119.3(4) . . ?
C17 C18 C28 121.1(4) . . ?
C19 C18 C28 119.6(4) . . ?
C20 C19 C18 118.9(4) . . ?
C20 C19 H19 120.5 . . ?
C18 C19 H19 120.5 . . ?
C15 C20 C19 121.8(4) . . ?
C15 C20 H20 119.1 . . ?
C19 C20 H20 119.1 . . ?
C26 C21 C22 117.8(3) . . ?
C26 C21 P1 119.1(3) . . ?
C22 C21 P1 123.0(3) . . ?
C21 C22 C23 121.0(4) . . ?
C21 C22 H22 119.5 . . ?
C23 C22 H22 119.5 . . ?
C24 C23 C22 121.4(4) . . ?
C24 C23 H23 119.3 . . ?
C22 C23 H23 119.3 . . ?
C23 C24 C25 117.7(4) . . ?
C23 C24 C29 120.7(4) . . ?
C25 C24 C29 121.6(4) . . ?
C26 C25 C24 120.8(4) . . ?
C26 C25 H25 119.6 . . ?
C24 C25 H25 119.6 . . ?
C21 C26 C25 121.4(4) . . ?
C21 C26 H26 119.3 . . ?
C25 C26 H26 119.3 . . ?
C12 C27 H27A 109.5 . . ?
C12 C27 H27B 109.5 . . ?
H27A C27 H27B 109.5 . . ?
C12 C27 H27C 109.5 . . ?
H27A C27 H27C 109.5 . . ?
H27B C27 H27C 109.5 . . ?
C18 C28 H28A 109.5 . . ?
C18 C28 H28B 109.5 . . ?
H28A C28 H28B 109.5 . . ?
C18 C28 H28C 109.5 . . ?
H28A C28 H28C 109.5 . . ?
H28B C28 H28C 109.5 . . ?
C24 C29 H29A 109.5 . . ?
C24 C29 H29B 109.5 . . ?
H29A C29 H29B 109.5 . . ?
C24 C29 H29C 109.5 . . ?
H29A C29 H29C 109.5 . . ?
H29B C29 H29C 109.5 . . ?

loop_
_geom_bond_atom_site_label_1
_geom_bond_atom_site_label_2
_geom_bond_distance
_geom_bond_site_symmetry_2
_geom_bond_publ_flag
Au P1 2.2635(9) . ?
Au S1 2.3039(10) . ?
S1 C1 1.762(4) . ?
P1 C21 1.806(4) . ?
P1 C9 1.815(4) . ?
P1 C15 1.818(4) . ?
O1 C1 1.352(5) . ?
O1 C8 1.444(5) . ?
N1 C1 1.266(5) . ?
N1 C2 1.403(5) . ?
C2 C3 1.375(5) . ?
C2 C7 1.383(6) . ?
C3 C4 1.379(5) . ?
C3 H3 0.9400 . ?
C4 C5 1.365(6) . ?
C4 H4 0.9400 . ?
C5 C6 1.365(7) . ?
C5 H5 0.9400 . ?
C6 C7 1.380(7) . ?
C6 H6 0.9400 . ?
C7 H7 0.9400 . ?
C8 H8A 0.9700 . ?
C8 H8B 0.9700 . ?
C8 H8C 0.9700 . ?
C9 C10 1.390(5) . ?
C9 C14 1.396(5) . ?
C10 C11 1.378(6) . ?
C10 H10 0.9400 . ?
C11 C12 1.385(6) . ?
C11 H11 0.9400 . ?
C12 C13 1.367(6) . ?
C12 C27 1.514(6) . ?
C13 C14 1.379(6) . ?
C13 H13 0.9400 . ?
C14 H14 0.9400 . ?
C15 C20 1.381(6) . ?
C15 C16 1.392(5) . ?
C16 C17 1.383(5) . ?
C16 H16 0.9400 . ?
C17 C18 1.381(6) . ?
C17 H17 0.9400 . ?
C18 C19 1.394(6) . ?
C18 C28 1.511(6) . ?
C19 C20 1.400(6) . ?
C19 H19 0.9400 . ?
C20 H20 0.9400 . ?
C21 C26 1.384(5) . ?
C21 C22 1.390(5) . ?
C22 C23 1.379(5) . ?
C22 H22 0.9400 . ?
C23 C24 1.382(5) . ?
C23 H23 0.9400 . ?
C24 C25 1.397(6) . ?
C24 C29 1.510(6) . ?
C25 C26 1.376(6) . ?
C25 H25 0.9400 . ?
C26 H26 0.9400 . ?
C27 H27A 0.9700 . ?
C27 H27B 0.9700 . ?
C27 H27C 0.9700 . ?
C28 H28A 0.9700 . ?
C28 H28B 0.9700 . ?
C28 H28C 0.9700 . ?
C29 H29A 0.9700 . ?
C29 H29B 0.9700 . ?
C29 H29C 0.9700 . ?
